data_4084146
loop_
_publ_author_name
'Kure, Bunsho'
'Sano, Mikie'
'Nakajima, Takayuki'
'Tanase, Tomoaki'

_publ_section_title
;
 Systematic Heterodinuclear Complexes with MM&#x2032;(\m-meppp) Centers
 That Tune the Properties of a Nesting Hydride (M = Ni, Pd, Pt; M&#x2032;
 = Rh, Ir; H2meppp =meso-1,3-Bis[(mercaptoethyl)phenylphosphino]propane)
;
_journal_issue 15
_journal_name_full Organometallics
_journal_page_first 3950
_journal_paper_doi 10.1021/om500410f
_journal_volume 33
_journal_year 2014
_chemical_formula_moiety 'C19 H24 P2 Pt S2'
_chemical_formula_sum 'C19 H24 P2 Pt S2'
_chemical_formula_weight 573.56
_space_group_IT_number 14
_symmetry_cell_setting monoclinic
_symmetry_Int_Tables_number 14
_symmetry_space_group_name_Hall '-P 2yn'
_symmetry_space_group_name_H-M 'P 1 21/n 1'
_atom_sites_solution_hydrogens geom
_atom_sites_solution_primary direct
_atom_sites_solution_secondary difmap
_cell_angle_alpha 90.0000
_cell_angle_beta 96.251(10)
_cell_angle_gamma 90.0000
_cell_formula_units_Z 4
_cell_length_a 11.296(8)
_cell_length_b 14.496(10)
_cell_length_c 12.087(9)
_cell_measurement_reflns_used 4518
_cell_measurement_temperature 153
_cell_measurement_theta_max 27.46
_cell_measurement_theta_min 3.28
_cell_volume 1967(2)
_computing_cell_refinement CrystalClear
_computing_data_collection 'CrystalClear (Rigaku/MSC Inc., 2006)'
_computing_data_reduction CrystalClear
_computing_molecular_graphics 'CrystalStructure 4.0'
_computing_publication_material 'CrystalStructure 4.0 (Rigaku, 2010)'
_computing_structure_refinement 'SHELXL97 (Sheldrick, 2008)'
_computing_structure_solution SIR97
_diffrn_ambient_temperature 153
_diffrn_detector_area_resol_mean 7.314
_diffrn_measured_fraction_theta_full 0.985
_diffrn_measured_fraction_theta_max 0.985
_diffrn_measurement_device_type 'Rigaku Mercury70'
_diffrn_measurement_method \w
_diffrn_radiation_type 'Mo K\a'
_diffrn_radiation_wavelength 0.71070
_diffrn_reflns_av_R_equivalents 0.0408
_diffrn_reflns_limit_h_max 14
_diffrn_reflns_limit_h_min -14
_diffrn_reflns_limit_k_max 18
_diffrn_reflns_limit_k_min -18
_diffrn_reflns_limit_l_max 14
_diffrn_reflns_limit_l_min -15
_diffrn_reflns_number 17988
_diffrn_reflns_theta_full 27.49
_diffrn_reflns_theta_max 27.49
_diffrn_standards_number 0
_exptl_absorpt_coefficient_mu 7.477
_exptl_absorpt_correction_T_max 0.861
_exptl_absorpt_correction_T_min 0.693
_exptl_absorpt_correction_type multi-scan
_exptl_absorpt_process_details 'REQAB (Rigaku, 1998)'
_exptl_crystal_colour colorless
_exptl_crystal_density_diffrn 1.936
_exptl_crystal_density_method 'not measured'
_exptl_crystal_description needle
_exptl_crystal_F_000 1112.00
_exptl_crystal_size_max 0.100
_exptl_crystal_size_mid 0.020
_exptl_crystal_size_min 0.020
_refine_diff_density_max 1.690
_refine_diff_density_min -1.370
_refine_ls_extinction_method none
_refine_ls_goodness_of_fit_ref 1.127
_refine_ls_hydrogen_treatment constr
_refine_ls_number_parameters 217
_refine_ls_number_reflns 4452
_refine_ls_number_restraints 0
_refine_ls_R_factor_gt 0.0366
_refine_ls_shift/su_max 0.000
_refine_ls_structure_factor_coef Fsqd
_refine_ls_weighting_details 'w = 1/[\s^2^(Fo^2^)+(0.0155P)^2^+12.5498P] where P=(Fo^2^+2Fc^2^)/3'
_refine_ls_weighting_scheme calc
_refine_ls_wR_factor_ref 0.0797
_reflns_number_gt 3594
_reflns_number_total 4452
_reflns_threshold_expression F^2^>2.0\s(F^2^)
_cod_data_source_file om500410f_si_002.cif
_cod_data_source_block complex1c
_cod_depositor_comments 'Adding full bibliography for 4084138--4084152.cif.'
_cod_original_cell_volume 1967(3)
_cod_database_code 4084146

loop_
_symmetry_equiv_pos_site_id
_symmetry_equiv_pos_as_xyz
1 +X,+Y,+Z
2 1/2-X,1/2+Y,1/2-Z
3 -X,-Y,-Z
4 1/2+X,1/2-Y,1/2+Z

loop_
_atom_site_label
_atom_site_type_symbol
_atom_site_fract_x
_atom_site_fract_y
_atom_site_fract_z
_atom_site_U_iso_or_equiv
_atom_site_adp_type
_atom_site_occupancy
_atom_site_symmetry_multiplicity
_atom_site_calc_flag
_atom_site_refinement_flags
Pt1 Pt 1.05930(2) 0.040580(16) 0.200984(18) 0.02357(8) Uani 1.0 4 d .
S1 S 1.06326(13) -0.11993(9) 0.20520(13) 0.0242(3) Uani 1.0 4 d .
S2 S 1.26779(13) 0.04924(11) 0.22055(13) 0.0285(4) Uani 1.0 4 d .
P1 P 0.86201(13) 0.03003(12) 0.16780(13) 0.0266(4) Uani 1.0 4 d .
P2 P 1.05664(14) 0.19340(11) 0.19141(13) 0.0266(4) Uani 1.0 4 d .
C1 C 0.9063(7) -0.1551(5) 0.1815(6) 0.0409(17) Uani 1.0 4 d .
C2 C 0.8332(7) -0.0854(5) 0.1113(6) 0.0410(17) Uani 1.0 4 d .
C3 C 0.7936(6) 0.1114(6) 0.0668(6) 0.0373(16) Uani 1.0 4 d .
C4 C 0.8203(6) 0.2118(5) 0.0935(6) 0.0371(16) Uani 1.0 4 d .
C5 C 0.9479(6) 0.2422(5) 0.0830(6) 0.0344(15) Uani 1.0 4 d .
C6 C 1.2043(6) 0.2324(5) 0.1663(6) 0.0307(14) Uani 1.0 4 d .
C7 C 1.2917(6) 0.1730(5) 0.2412(6) 0.0318(14) Uani 1.0 4 d .
C8 C 0.7799(6) 0.0346(5) 0.2897(5) 0.0290(13) Uani 1.0 4 d .
C9 C 0.8326(6) 0.0006(7) 0.3896(5) 0.049(3) Uani 1.0 4 d .
C10 C 0.7734(7) -0.0043(6) 0.4819(6) 0.0429(18) Uani 1.0 4 d .
C11 C 0.6595(7) 0.0328(6) 0.4774(6) 0.0427(18) Uani 1.0 4 d .
C12 C 0.6075(6) 0.0696(5) 0.3805(6) 0.0386(17) Uani 1.0 4 d .
C13 C 0.6670(6) 0.0714(5) 0.2857(6) 0.0376(16) Uani 1.0 4 d .
C14 C 1.0252(6) 0.2534(5) 0.3168(5) 0.0285(13) Uani 1.0 4 d .
C15 C 0.9984(6) 0.2043(5) 0.4087(5) 0.0320(14) Uani 1.0 4 d .
C16 C 0.9686(6) 0.2490(5) 0.5034(6) 0.0315(14) Uani 1.0 4 d .
C17 C 0.9654(6) 0.3449(5) 0.5042(6) 0.0335(15) Uani 1.0 4 d .
C18 C 0.9962(7) 0.3954(5) 0.4140(6) 0.0375(16) Uani 1.0 4 d .
C19 C 1.0256(6) 0.3495(5) 0.3212(6) 0.0322(14) Uani 1.0 4 d .
H1A H 0.9006 -0.2158 0.1438 0.0491 Uiso 1.0 4 calc R
H1B H 0.8740 -0.1618 0.2541 0.0491 Uiso 1.0 4 calc R
H2A H 0.7475 -0.1002 0.1103 0.0492 Uiso 1.0 4 calc R
H2B H 0.8539 -0.0879 0.0338 0.0492 Uiso 1.0 4 calc R
H3A H 0.8206 0.0972 -0.0065 0.0448 Uiso 1.0 4 calc R
H3B H 0.7062 0.1024 0.0601 0.0448 Uiso 1.0 4 calc R
H4A H 0.8025 0.2240 0.1706 0.0445 Uiso 1.0 4 calc R
H4B H 0.7657 0.2504 0.0432 0.0445 Uiso 1.0 4 calc R
H5A H 0.9521 0.3104 0.0870 0.0412 Uiso 1.0 4 calc R
H5B H 0.9697 0.2233 0.0091 0.0412 Uiso 1.0 4 calc R
H6A H 1.2167 0.2239 0.0871 0.0368 Uiso 1.0 4 calc R
H6B H 1.2149 0.2985 0.1855 0.0368 Uiso 1.0 4 calc R
H7A H 1.2841 0.1884 0.3199 0.0382 Uiso 1.0 4 calc R
H7B H 1.3739 0.1884 0.2263 0.0382 Uiso 1.0 4 calc R
H9 H 0.9128 -0.0201 0.3943 0.0586 Uiso 1.0 4 calc R
H10 H 0.8094 -0.0326 0.5481 0.0515 Uiso 1.0 4 calc R
H11 H 0.6180 0.0324 0.5418 0.0513 Uiso 1.0 4 calc R
H12 H 0.5294 0.0945 0.3776 0.0463 Uiso 1.0 4 calc R
H13 H 0.6301 0.0977 0.2187 0.0451 Uiso 1.0 4 calc R
H15 H 1.0003 0.1388 0.4071 0.0384 Uiso 1.0 4 calc R
H16 H 0.9508 0.2148 0.5666 0.0378 Uiso 1.0 4 calc R
H17 H 0.9417 0.3763 0.5672 0.0402 Uiso 1.0 4 calc R
H18 H 0.9971 0.4609 0.4164 0.0450 Uiso 1.0 4 calc R
H19 H 1.0465 0.3838 0.2592 0.0387 Uiso 1.0 4 calc R

loop_
_atom_site_aniso_label
_atom_site_aniso_U_11
_atom_site_aniso_U_22
_atom_site_aniso_U_33
_atom_site_aniso_U_12
_atom_site_aniso_U_13
_atom_site_aniso_U_23
Pt1 0.02433(12) 0.02746(13) 0.01941(13) 0.00102(9) 0.00465(8) -0.00034(9)
S1 0.0291(8) 0.0171(7) 0.0277(8) 0.0022(6) 0.0085(6) 0.0011(6)
S2 0.0217(7) 0.0371(9) 0.0272(8) 0.0046(6) 0.0048(6) 0.0013(7)
P1 0.0211(7) 0.0383(9) 0.0207(8) -0.0008(7) 0.0035(6) -0.0021(7)
P2 0.0299(8) 0.0270(8) 0.0237(8) 0.0008(7) 0.0061(6) -0.0002(7)
C1 0.041(4) 0.042(4) 0.042(5) -0.006(4) 0.011(4) -0.010(4)
C2 0.037(4) 0.044(4) 0.042(5) -0.008(4) 0.008(4) -0.014(4)
C3 0.033(4) 0.058(5) 0.020(4) -0.002(3) 0.001(3) 0.001(3)
C4 0.029(4) 0.052(5) 0.030(4) 0.008(3) 0.004(3) 0.005(3)
C5 0.040(4) 0.039(4) 0.024(4) 0.004(3) 0.003(3) 0.004(3)
C6 0.036(4) 0.029(4) 0.028(4) -0.002(3) 0.009(3) -0.002(3)
C7 0.029(4) 0.037(4) 0.032(4) -0.002(3) 0.012(3) -0.006(3)
C8 0.030(4) 0.038(4) 0.020(3) -0.005(3) 0.007(3) -0.003(3)
C9 0.014(3) 0.120(8) 0.013(3) -0.016(4) 0.005(3) 0.012(4)
C10 0.044(5) 0.052(5) 0.034(4) 0.005(4) 0.008(4) 0.009(4)
C11 0.043(4) 0.058(5) 0.030(4) -0.004(4) 0.017(3) -0.001(4)
C12 0.026(4) 0.054(5) 0.038(4) 0.005(3) 0.015(3) -0.002(4)
C13 0.036(4) 0.045(4) 0.032(4) 0.003(3) 0.005(3) 0.002(3)
C14 0.028(3) 0.031(4) 0.027(4) -0.002(3) 0.003(3) -0.002(3)
C15 0.035(4) 0.036(4) 0.026(4) 0.004(3) 0.006(3) 0.005(3)
C16 0.033(4) 0.037(4) 0.026(4) -0.000(3) 0.005(3) -0.000(3)
C17 0.033(4) 0.040(4) 0.028(4) 0.003(3) 0.008(3) -0.008(3)
C18 0.043(4) 0.030(4) 0.040(4) -0.001(3) 0.006(4) -0.007(3)
C19 0.044(4) 0.027(4) 0.027(4) -0.007(3) 0.010(3) -0.003(3)

loop_
_atom_type_symbol
_atom_type_description
_atom_type_scat_dispersion_real
_atom_type_scat_dispersion_imag
_atom_type_scat_source
C C 0.0033 0.0016
;
International Tables for Crystallography
(1992, Vol. C, Tables 4.2.6.8 and 6.1.1.4)
;
H H 0.0000 0.0000
;
International Tables for Crystallography
(1992, Vol. C, Table 6.1.1.4)
;
P P 0.1023 0.0942
;
International Tables for Crystallography
(1992, Vol. C, Tables 4.2.6.8 and 6.1.1.4)
;
Pt Pt -1.7033 8.3905
;
International Tables for Crystallography
(1992, Vol. C, Tables 4.2.6.8 and 6.1.1.4)
;
S S 0.1246 0.1234
;
International Tables for Crystallography
(1992, Vol. C, Tables 4.2.6.8 and 6.1.1.4)
;

loop_
_geom_angle_atom_site_label_1
_geom_angle_atom_site_label_2
_geom_angle_atom_site_label_3
_geom_angle
_geom_angle_publ_flag
S1 Pt1 S2 91.98(6) yes
S1 Pt1 P1 87.23(6) yes
S1 Pt1 P2 178.20(6) yes
S2 Pt1 P1 175.35(6) yes
S2 Pt1 P2 87.68(6) yes
P1 Pt1 P2 92.96(6) yes
Pt1 S1 C1 105.0(3) yes
Pt1 S2 C7 101.4(2) yes
Pt1 P1 C2 105.4(3) yes
Pt1 P1 C3 115.0(3) yes
Pt1 P1 C8 116.0(2) yes
C2 P1 C3 107.4(4) yes
C2 P1 C8 104.5(4) yes
C3 P1 C8 107.7(3) yes
Pt1 P2 C5 115.2(3) yes
Pt1 P2 C6 108.2(3) yes
Pt1 P2 C14 115.9(3) yes
C5 P2 C6 108.4(3) yes
C5 P2 C14 103.6(3) yes
C6 P2 C14 104.9(3) yes
S1 C1 C2 111.2(5) yes
P1 C2 C1 109.8(5) yes
P1 C3 C4 115.0(5) yes
C3 C4 C5 115.3(6) yes
P2 C5 C4 113.2(5) yes
P2 C6 C7 105.8(5) yes
S2 C7 C6 113.3(5) yes
P1 C8 C9 119.0(5) yes
P1 C8 C13 122.4(5) yes
C9 C8 C13 118.6(6) yes
C8 C9 C10 122.1(7) yes
C9 C10 C11 118.9(7) yes
C10 C11 C12 119.7(7) yes
C11 C12 C13 121.0(7) yes
C8 C13 C12 119.5(6) yes
P2 C14 C15 120.3(5) yes
P2 C14 C19 120.7(5) yes
C15 C14 C19 119.0(6) yes
C14 C15 C16 121.1(7) yes
C15 C16 C17 118.8(7) yes
C16 C17 C18 120.8(7) yes
C17 C18 C19 119.3(7) yes
C14 C19 C18 120.9(7) yes
S1 C1 H1A 109.378 no
S1 C1 H1B 109.383 no
C2 C1 H1A 109.391 no
C2 C1 H1B 109.386 no
H1A C1 H1B 108.008 no
P1 C2 H2A 109.703 no
P1 C2 H2B 109.700 no
C1 C2 H2A 109.693 no
C1 C2 H2B 109.699 no
H2A C2 H2B 108.182 no
P1 C3 H3A 108.519 no
P1 C3 H3B 108.517 no
C4 C3 H3A 108.529 no
C4 C3 H3B 108.528 no
H3A C3 H3B 107.524 no
C3 C4 H4A 108.447 no
C3 C4 H4B 108.444 no
C5 C4 H4A 108.449 no
C5 C4 H4B 108.442 no
H4A C4 H4B 107.481 no
P2 C5 H5A 108.942 no
P2 C5 H5B 108.939 no
C4 C5 H5A 108.948 no
C4 C5 H5B 108.945 no
H5A C5 H5B 107.747 no
P2 C6 H6A 110.581 no
P2 C6 H6B 110.583 no
C7 C6 H6A 110.581 no
C7 C6 H6B 110.581 no
H6A C6 H6B 108.729 no
S2 C7 H7A 108.926 no
S2 C7 H7B 108.930 no
C6 C7 H7A 108.915 no
C6 C7 H7B 108.922 no
H7A C7 H7B 107.734 no
C8 C9 H9 118.938 no
C10 C9 H9 118.943 no
C9 C10 H10 120.566 no
C11 C10 H10 120.554 no
C10 C11 H11 120.158 no
C12 C11 H11 120.167 no
C11 C12 H12 119.495 no
C13 C12 H12 119.498 no
C8 C13 H13 120.238 no
C12 C13 H13 120.250 no
C14 C15 H15 119.460 no
C16 C15 H15 119.460 no
C15 C16 H16 120.623 no
C17 C16 H16 120.615 no
C16 C17 H17 119.573 no
C18 C17 H17 119.581 no
C17 C18 H18 120.353 no
C19 C18 H18 120.350 no
C14 C19 H19 119.557 no
C18 C19 H19 119.555 no

loop_
_geom_bond_atom_site_label_1
_geom_bond_atom_site_label_2
_geom_bond_distance
_geom_bond_publ_flag
Pt1 S1 2.328(2) yes
Pt1 S2 2.345(3) yes
Pt1 P1 2.226(3) yes
Pt1 P2 2.218(3) yes
S1 C1 1.837(8) yes
S2 C7 1.828(7) yes
P1 C2 1.823(8) yes
P1 C3 1.809(7) yes
P1 C8 1.826(7) yes
P2 C5 1.837(7) yes
P2 C6 1.817(7) yes
P2 C14 1.816(7) yes
C1 C2 1.507(10) yes
C3 C4 1.514(11) yes
C4 C5 1.526(10) yes
C6 C7 1.530(9) yes
C8 C9 1.378(9) yes
C8 C13 1.379(10) yes
C9 C10 1.364(10) yes
C10 C11 1.391(11) yes
C11 C12 1.361(10) yes
C12 C13 1.390(11) yes
C14 C15 1.380(9) yes
C14 C19 1.394(9) yes
C15 C16 1.389(10) yes
C16 C17 1.390(10) yes
C17 C18 1.388(10) yes
C18 C19 1.376(10) yes
C1 H1A 0.990 no
C1 H1B 0.990 no
C2 H2A 0.990 no
C2 H2B 0.990 no
C3 H3A 0.990 no
C3 H3B 0.990 no
C4 H4A 0.990 no
C4 H4B 0.990 no
C5 H5A 0.990 no
C5 H5B 0.990 no
C6 H6A 0.990 no
C6 H6B 0.990 no
C7 H7A 0.990 no
C7 H7B 0.990 no
C9 H9 0.950 no
C10 H10 0.950 no
C11 H11 0.950 no
C12 H12 0.950 no
C13 H13 0.950 no
C15 H15 0.950 no
C16 H16 0.950 no
C17 H17 0.950 no
C18 H18 0.950 no
C19 H19 0.950 no

loop_
_geom_contact_atom_site_label_1
_geom_contact_atom_site_label_2
_geom_contact_distance
_geom_contact_publ_flag
_geom_contact_site_symmetry_2
Pt1 C15 3.575(7) no .
P1 C5 3.416(8) no .
P2 C3 3.397(7) no .
C1 C8 3.423(10) no .
C1 C9 3.545(11) no .
C2 C9 3.588(11) no .
C3 C13 3.195(11) no .
C4 C8 3.559(10) no .
C4 C14 3.413(9) no .
C5 C19 3.305(10) no .
C6 C19 3.359(10) no .
C7 C14 3.443(10) no .
C8 C11 2.770(10) no .
C9 C12 2.724(10) no .
C9 C15 3.490(12) no .
C10 C13 2.766(10) no .
C14 C17 2.771(10) no .
C15 C18 2.771(10) no .
C16 C19 2.775(10) no .
S1 C7 3.447(7) no 2_745
C7 S1 3.447(7) no 2_755
Pt1 H2B 3.4518 no .
Pt1 H3A 3.5726 no .
Pt1 H5B 3.5932 no .
Pt1 H6A 3.5559 no .
Pt1 H7A 3.5085 no .
Pt1 H9 3.1329 no .
Pt1 H15 3.0062 no .
S1 H2B 3.0056 no .
S1 H9 3.3245 no .
S2 H6A 3.0230 no .
P1 H1B 2.9671 no .
P1 H4A 2.8925 no .
P1 H9 2.8306 no .
P1 H13 2.9248 no .
P1 H15 3.5076 no .
P2 H4A 2.8883 no .
P2 H7A 2.8549 no .
P2 H7B 3.5635 no .
P2 H15 2.8616 no .
P2 H19 2.8848 no .
C1 H9 3.2260 no .
C2 H3A 3.0013 no .
C2 H3B 3.1075 no .
C2 H9 3.5692 no .
C3 H2A 3.1643 no .
C3 H2B 3.0049 no .
C3 H5A 3.3899 no .
C3 H5B 2.7162 no .
C3 H13 2.7493 no .
C4 H13 3.2167 no .
C5 H3A 2.7062 no .
C5 H3B 3.3876 no .
C5 H6A 3.0422 no .
C5 H6B 3.2373 no .
C5 H19 3.0773 no .
C6 H5A 3.1168 no .
C6 H5B 3.0909 no .
C6 H19 3.1128 no .
C8 H1B 3.0849 no .
C8 H2A 2.9119 no .
C8 H3B 2.9758 no .
C8 H4A 3.1241 no .
C8 H10 3.2535 no .
C8 H12 3.2469 no .
C8 H15 3.1174 no .
C9 H1B 2.9338 no .
C9 H11 3.2315 no .
C9 H13 3.2334 no .
C9 H15 2.7487 no .
C10 H12 3.2372 no .
C10 H15 3.4917 no .
C11 H9 3.2272 no .
C11 H13 3.2484 no .
C12 H10 3.2389 no .
C13 H2A 3.4535 no .
C13 H3B 2.8454 no .
C13 H4A 3.1052 no .
C13 H9 3.2248 no .
C13 H11 3.2521 no .
C14 H4A 2.9437 no .
C14 H5A 2.9292 no .
C14 H6B 2.8765 no .
C14 H7A 3.0689 no .
C14 H16 3.2686 no .
C14 H18 3.2679 no .
C15 H4A 3.4454 no .
C15 H7A 3.5182 no .
C15 H9 3.3923 no .
C15 H17 3.2502 no .
C15 H19 3.2477 no .
C16 H18 3.2730 no .
C17 H15 3.2500 no .
C17 H19 3.2431 no .
C18 H16 3.2742 no .
C19 H4A 3.4602 no .
C19 H5A 2.9171 no .
C19 H6B 2.9270 no .
C19 H15 3.2492 no .
C19 H17 3.2412 no .
H1A H2A 2.4110 no .
H1A H2B 2.3090 no .
H1B H2A 2.3060 no .
H1B H2B 2.8552 no .
H1B H9 2.6684 no .
H2A H3A 3.3334 no .
H2A H3B 3.0240 no .
H2A H13 3.4761 no .
H2B H3A 2.7453 no .
H2B H3B 3.2570 no .
H3A H4A 2.8465 no .
H3A H4B 2.4009 no .
H3A H5A 3.5601 no .
H3A H5B 2.4797 no .
H3B H4A 2.4000 no .
H3B H4B 2.2648 no .
H3B H5B 3.5652 no .
H3B H13 2.1853 no .
H4A H5A 2.4112 no .
H4A H5B 2.8592 no .
H4A H13 2.7805 no .
H4B H5A 2.2862 no .
H4B H5B 2.4164 no .
H4B H13 3.5286 no .
H5A H6A 3.2404 no .
H5A H6B 3.0801 no .
H5A H19 2.4731 no .
H5B H6A 2.8461 no .
H5B H6B 3.4811 no .
H6A H7A 2.8799 no .
H6A H7B 2.3664 no .
H6B H7A 2.3493 no .
H6B H7B 2.4127 no .
H6B H19 2.5117 no .
H7A H15 3.5559 no .
H9 H10 2.3077 no .
H9 H15 2.5042 no .
H10 H11 2.3510 no .
H11 H12 2.3065 no .
H12 H13 2.3361 no .
H15 H16 2.3403 no .
H16 H17 2.3432 no .
H17 H18 2.3373 no .
H18 H19 2.3246 no .
Pt1 H2B 3.1769 no 3_755
Pt1 H3A 3.4708 no 3_755
Pt1 H10 3.2303 no 3_756
S1 H3A 2.8780 no 3_755
S1 H5B 2.9811 no 3_755
S1 H6B 2.9503 no 2_745
S1 H7A 3.3016 no 2_745
S1 H7B 2.9626 no 2_745
S1 H16 3.1021 no 3_756
S2 H2B 3.2765 no 3_755
S2 H3A 3.4101 no 3_755
S2 H10 3.0282 no 3_756
S2 H11 3.2419 no 3_756
S2 H12 3.3981 no 1_655
S2 H17 3.0425 no 4_554
S2 H18 3.5206 no 2_745
S2 H19 3.1781 no 2_745
P2 H2B 3.3719 no 3_755
C1 H4A 3.5707 no 2_645
C1 H5B 2.9925 no 3_755
C1 H6A 3.5338 no 3_755
C1 H7B 3.4559 no 2_745
C1 H16 3.3990 no 3_756
C2 H5B 3.4323 no 3_755
C2 H6A 3.1308 no 3_755
C4 H1B 3.5285 no 2_655
C4 H7A 3.5920 no 4_454
C5 H1A 3.4075 no 3_755
C5 H2B 3.5634 no 3_755
C6 H2B 3.2128 no 3_755
C6 H16 3.2448 no 4_554
C6 H17 3.4370 no 4_554
C7 H10 3.5457 no 3_756
C7 H12 3.2032 no 1_655
C7 H16 3.3397 no 4_554
C7 H17 2.9294 no 4_554
C9 H15 3.5602 no 3_756
C10 H4B 3.5911 no 2_645
C10 H15 3.3751 no 3_756
C11 H5A 3.5177 no 2_645
C11 H6B 3.5157 no 4_455
C11 H11 3.2579 no 3_656
C11 H12 3.4416 no 3_656
C12 H1A 3.1246 no 2_655
C12 H7B 3.5116 no 1_455
C12 H11 3.1757 no 3_656
C12 H19 3.5345 no 2_645
C13 H1A 3.3116 no 2_655
C13 H17 3.5446 no 4_454
C13 H18 3.3142 no 2_645
C15 H4B 3.3358 no 4_555
C15 H10 3.3072 no 3_756
C16 H1B 3.4955 no 3_756
C16 H2A 3.4492 no 2_655
C16 H3B 3.4514 no 4_555
C16 H4B 3.3381 no 4_555
C16 H6A 3.1473 no 4_455
C16 H7B 3.1389 no 4_455
C17 H2A 2.7581 no 2_655
C17 H3B 2.8358 no 4_555
C17 H6A 3.2415 no 4_455
C17 H7B 3.0194 no 4_455
C17 H13 3.1347 no 4_555
C17 H18 2.9897 no 3_766
C18 H2A 2.7380 no 2_655
C18 H3B 2.7988 no 4_555
C18 H13 3.5661 no 2_655
C18 H17 3.3859 no 3_766
C18 H18 2.9179 no 3_766
C19 H2A 3.3610 no 2_655
C19 H3B 3.4216 no 4_555
H1A C5 3.4075 no 3_755
H1A C12 3.1246 no 2_645
H1A C13 3.3116 no 2_645
H1A H4A 3.4901 no 2_645
H1A H5B 2.4832 no 3_755
H1A H6A 2.9591 no 3_755
H1A H7B 3.1631 no 2_745
H1A H12 2.8800 no 2_645
H1A H13 3.2114 no 2_645
H1B C4 3.5285 no 2_645
H1B C16 3.4955 no 3_756
H1B H4A 2.8186 no 2_645
H1B H4B 3.3102 no 2_645
H1B H7B 3.5681 no 2_745
H1B H13 3.5027 no 2_645
H1B H16 2.8764 no 3_756
H2A C16 3.4492 no 2_645
H2A C17 2.7581 no 2_645
H2A C18 2.7380 no 2_645
H2A C19 3.3610 no 2_645
H2A H6A 3.0469 no 3_755
H2A H17 2.8793 no 2_645
H2A H18 2.8856 no 2_645
H2B Pt1 3.1769 no 3_755
H2B S2 3.2765 no 3_755
H2B P2 3.3719 no 3_755
H2B C5 3.5634 no 3_755
H2B C6 3.2128 no 3_755
H2B H5B 2.8848 no 3_755
H2B H6A 2.5302 no 3_755
H2B H17 3.4675 no 2_645
H3A Pt1 3.4708 no 3_755
H3A S1 2.8780 no 3_755
H3A S2 3.4101 no 3_755
H3B C16 3.4514 no 4_454
H3B C17 2.8358 no 4_454
H3B C18 2.7988 no 4_454
H3B C19 3.4216 no 4_454
H3B H17 3.0140 no 4_454
H3B H18 3.1149 no 2_645
H3B H18 2.9234 no 4_454
H4A C1 3.5707 no 2_655
H4A H1A 3.4901 no 2_655
H4A H1B 2.8186 no 2_655
H4B C10 3.5911 no 2_655
H4B C15 3.3358 no 4_454
H4B C16 3.3381 no 4_454
H4B H1B 3.3102 no 2_655
H4B H7A 2.8706 no 4_454
H4B H10 3.4096 no 2_655
H5A C11 3.5177 no 2_655
H5A H7A 3.5627 no 4_454
H5A H11 3.0379 no 4_554
H5A H12 3.0911 no 4_554
H5B S1 2.9811 no 3_755
H5B C1 2.9925 no 3_755
H5B C2 3.4323 no 3_755
H5B H1A 2.4832 no 3_755
H5B H2B 2.8848 no 3_755
H5B H7A 3.1966 no 4_454
H5B H12 3.1921 no 4_554
H6A C1 3.5338 no 3_755
H6A C2 3.1308 no 3_755
H6A C16 3.1473 no 4_554
H6A C17 3.2415 no 4_554
H6A H1A 2.9591 no 3_755
H6A H2A 3.0469 no 3_755
H6A H2B 2.5302 no 3_755
H6A H16 2.8271 no 4_554
H6A H17 2.9604 no 4_554
H6B S1 2.9503 no 2_755
H6B C11 3.5157 no 4_554
H6B H11 3.1326 no 4_554
H6B H16 3.1691 no 4_554
H7A S1 3.3016 no 2_755
H7A C4 3.5920 no 4_555
H7A H4B 2.8706 no 4_555
H7A H5A 3.5627 no 4_555
H7A H5B 3.1966 no 4_555
H7A H10 3.0212 no 3_756
H7A H12 3.0978 no 1_655
H7B S1 2.9626 no 2_755
H7B C1 3.4559 no 2_755
H7B C12 3.5116 no 1_655
H7B C16 3.1389 no 4_554
H7B C17 3.0194 no 4_554
H7B H1A 3.1631 no 2_755
H7B H1B 3.5681 no 2_755
H7B H12 2.7535 no 1_655
H7B H13 3.1893 no 1_655
H7B H16 2.6111 no 4_554
H7B H17 2.3429 no 4_554
H9 H9 3.1065 no 3_756
H9 H10 3.2315 no 3_756
H9 H15 3.0286 no 3_756
H9 H16 3.2251 no 3_756
H10 Pt1 3.2303 no 3_756
H10 S2 3.0282 no 3_756
H10 C7 3.5457 no 3_756
H10 C15 3.3072 no 3_756
H10 H4B 3.4096 no 2_645
H10 H7A 3.0212 no 3_756
H10 H9 3.2315 no 3_756
H10 H15 2.6524 no 3_756
H11 S2 3.2419 no 3_756
H11 C11 3.2579 no 3_656
H11 C12 3.1757 no 3_656
H11 H5A 3.0379 no 4_455
H11 H6B 3.1326 no 4_455
H11 H11 2.9032 no 3_656
H11 H12 2.7324 no 3_656
H11 H19 3.0816 no 4_455
H12 S2 3.3981 no 1_455
H12 C7 3.2032 no 1_455
H12 C11 3.4416 no 3_656
H12 H1A 2.8800 no 2_655
H12 H5A 3.0911 no 4_455
H12 H5B 3.1921 no 4_455
H12 H7A 3.0978 no 1_455
H12 H7B 2.7535 no 1_455
H12 H11 2.7324 no 3_656
H12 H19 3.5339 no 2_645
H13 C17 3.1347 no 4_454
H13 C18 3.5661 no 2_645
H13 H1A 3.2114 no 2_655
H13 H1B 3.5027 no 2_655
H13 H7B 3.1893 no 1_455
H13 H17 2.6786 no 4_454
H13 H18 2.8557 no 2_645
H15 C9 3.5602 no 3_756
H15 C10 3.3751 no 3_756
H15 H9 3.0286 no 3_756
H15 H10 2.6524 no 3_756
H16 S1 3.1021 no 3_756
H16 C1 3.3990 no 3_756
H16 C6 3.2448 no 4_455
H16 C7 3.3397 no 4_455
H16 H1B 2.8764 no 3_756
H16 H6A 2.8271 no 4_455
H16 H6B 3.1691 no 4_455
H16 H7B 2.6111 no 4_455
H16 H9 3.2251 no 3_756
H17 S2 3.0425 no 4_455
H17 C6 3.4370 no 4_455
H17 C7 2.9294 no 4_455
H17 C13 3.5446 no 4_555
H17 C18 3.3859 no 3_766
H17 H2A 2.8793 no 2_655
H17 H2B 3.4675 no 2_655
H17 H3B 3.0140 no 4_555
H17 H6A 2.9604 no 4_455
H17 H7B 2.3429 no 4_455
H17 H13 2.6786 no 4_555
H17 H18 2.4615 no 3_766
H18 S2 3.5206 no 2_755
H18 C13 3.3142 no 2_655
H18 C17 2.9897 no 3_766
H18 C18 2.9179 no 3_766
H18 H2A 2.8856 no 2_655
H18 H3B 3.1149 no 2_655
H18 H3B 2.9234 no 4_555
H18 H13 2.8557 no 2_655
H18 H17 2.4615 no 3_766
H18 H18 2.3117 no 3_766
H19 S2 3.1781 no 2_755
H19 C12 3.5345 no 2_655
H19 H11 3.0816 no 4_554
H19 H12 3.5339 no 2_655

loop_
_geom_torsion_atom_site_label_1
_geom_torsion_atom_site_label_2
_geom_torsion_atom_site_label_3
_geom_torsion_atom_site_label_4
_geom_torsion
_geom_torsion_publ_flag
S1 Pt1 S2 C7 -171.74(7) no
S2 Pt1 S1 C1 -176.25(8) no
S1 Pt1 P1 C2 -21.81(8) no
S1 Pt1 P1 C3 -139.91(10) no
S1 Pt1 P1 C8 93.19(10) no
P1 Pt1 S1 C1 -0.84(8) no
S2 Pt1 P2 C5 136.40(10) no
S2 Pt1 P2 C6 14.97(8) no
S2 Pt1 P2 C14 -102.42(9) no
P2 Pt1 S2 C7 10.03(7) no
P1 Pt1 P2 C5 -38.99(10) no
P1 Pt1 P2 C6 -160.42(8) no
P1 Pt1 P2 C14 82.19(9) no
P2 Pt1 P1 C2 156.40(8) no
P2 Pt1 P1 C3 38.30(10) no
P2 Pt1 P1 C8 -88.60(10) no
Pt1 S1 C1 C2 29.5(5) no
Pt1 S2 C7 C6 -40.5(4) no
Pt1 P1 C2 C1 46.7(5) no
Pt1 P1 C3 C4 -56.4(5) no
Pt1 P1 C8 C9 -30.8(6) no
Pt1 P1 C8 C13 148.8(4) no
C2 P1 C3 C4 -173.3(5) no
C3 P1 C2 C1 169.8(4) no
C2 P1 C8 C9 84.7(5) no
C2 P1 C8 C13 -95.7(5) no
C8 P1 C2 C1 -76.0(5) no
C3 P1 C8 C9 -161.3(5) no
C3 P1 C8 C13 18.3(6) no
C8 P1 C3 C4 74.7(5) no
Pt1 P2 C5 C4 57.0(5) no
Pt1 P2 C6 C7 -41.8(4) no
Pt1 P2 C14 C15 -3.5(5) no
Pt1 P2 C14 C19 177.7(3) no
C5 P2 C6 C7 -167.4(4) no
C6 P2 C5 C4 178.3(4) no
C5 P2 C14 C15 123.7(5) no
C5 P2 C14 C19 -55.1(5) no
C14 P2 C5 C4 -70.7(5) no
C6 P2 C14 C15 -122.7(5) no
C6 P2 C14 C19 58.5(5) no
C14 P2 C6 C7 82.5(4) no
S1 C1 C2 P1 -49.8(7) no
P1 C3 C4 C5 70.4(7) no
C3 C4 C5 P2 -70.0(7) no
P2 C6 C7 S2 54.4(6) no
P1 C8 C9 C10 -175.2(6) no
P1 C8 C13 C12 177.6(4) no
C9 C8 C13 C12 -2.8(10) no
C13 C8 C9 C10 5.2(12) no
C8 C9 C10 C11 -5.1(12) no
C9 C10 C11 C12 2.7(12) no
C10 C11 C12 C13 -0.4(11) no
C11 C12 C13 C8 0.5(11) no
P2 C14 C15 C16 -176.9(4) no
P2 C14 C19 C18 176.8(4) no
C15 C14 C19 C18 -2.0(9) no
C19 C14 C15 C16 1.9(9) no
C14 C15 C16 C17 0.5(9) no
C15 C16 C17 C18 -2.8(9) no
C16 C17 C18 C19 2.7(10) no
C17 C18 C19 C14 -0.3(10) no
